data_4331404
loop_
_publ_author_name
'Ning, G.'
'An, Y.'
'Baiyin, M.'
'Ji, M.'
'Liu, X.'
'Jia, C.'

_publ_section_title
;
 A solvothermal synthesis and structure of K2 Ag2 Ge S4 with the simplest
 helical chains
;
_journal_name_full 'Inorganic Chemistry Communications'
_journal_page_first 114
_journal_page_last 116
_journal_paper_doi 10.1016/j.inoche.2003.10.014
_journal_volume 7
_journal_year 2004
_chemical_formula_sum 'Ag2 Ge K2 S4'
_chemical_name_systematic 'K2 Ag2 (Ge S4)'
_space_group_IT_number 15
_symmetry_space_group_name_Hall '-C 2yc'
_symmetry_space_group_name_H-M 'C 1 2/c 1'
_cell_angle_alpha 90
_cell_angle_beta 122.118
_cell_angle_gamma 90
_cell_formula_units_Z 4
_cell_length_a 13.2936
_cell_length_b 6.359
_cell_length_c 12.401
_cell_volume 887.868
_citation_journal_id_ASTM ICCOFP
_cod_data_source_file silver2-3_79.cif
_cod_data_source_block Ag2Ge1K2S4
_cod_original_cell_volume 887.8682
_cod_original_formula_sum 'Ag2 Ge1 K2 S4'
_cod_database_code 4331404

loop_
_symmetry_equiv_pos_as_xyz
x,y,z
-x,y,-z+1/2
-x,-y,-z
x,-y,z-1/2
x+1/2,y+1/2,z
-x+1/2,y+1/2,-z+1/2
-x+1/2,-y+1/2,-z
x+1/2,-y+1/2,z-1/2

loop_
_atom_site_label
_atom_site_type_symbol
_atom_site_fract_x
_atom_site_fract_y
_atom_site_fract_z
_atom_site_occupancy
_atom_site_U_iso_or_equiv
Ge1 Ge+4 0 0.37502 0.25 1 0.0
S1 S-2 0.04186 0.18255 0.12958 1 0.0
S2 S-2 -0.16223 0.56738 0.12953 1 0.0
Ag1 Ag+1 0.42361 0.37506 0.0972 1 0.0
K1 K+1 0.18753 0.6249 0.12517 1 0.0
